data_7236591
loop_
_publ_author_name
'Zhao, Dan'
'Liu, Xiao-Hui'
'Zhao, Yue'
'Wang, Peng'
'Liu, Yi'
'Azam, Mohammad'
'Al-Resayes, Saud I.'
'Lu, Yi'
'Sun, Wei-Yin'

_publ_section_title
;
 Luminescent Cd(ii)--organic frameworks with chelating NH2 sites for
 selective detection of Fe(iii) and antibiotics
;
_journal_issue 30
_journal_name_full 'Journal of Materials Chemistry A'
_journal_page_first 15797
_journal_paper_doi 10.1039/C7TA03849F
_journal_volume 5
_journal_year 2017
_chemical_formula_moiety 'C33 H30 Cd2 N6 Na O10 [+ solvent]'
_chemical_formula_sum 'C33 H30 Cd2 N6 Na O10'
_chemical_formula_weight 918.42
_space_group_crystal_system triclinic
_space_group_IT_number 2
_space_group_name_Hall '-P 1'
_space_group_name_H-M_alt 'P -1'
_atom_sites_solution_hydrogens geom
_audit_creation_method SHELXL-2014/7
_audit_update_record
;
2017-05-04 deposited with the CCDC.
2017-07-03 downloaded from the CCDC.
;
_cell_angle_alpha 89.278(2)
_cell_angle_beta 76.577(2)
_cell_angle_gamma 70.256(2)
_cell_formula_units_Z 2
_cell_length_a 9.8070(14)
_cell_length_b 13.1382(19)
_cell_length_c 18.607(3)
_cell_measurement_reflns_used 3838
_cell_measurement_temperature 293(2)
_cell_measurement_theta_max 27.18
_cell_measurement_theta_min 2.27
_cell_volume 2189.2(6)
_computing_cell_refinement 'Bruker SMART'
_computing_data_collection 'Bruker SMART'
_computing_data_reduction 'Bruker SMART'
_computing_molecular_graphics 'Bruker SHELXTL'
_computing_publication_material 'Bruker SHELXTL'
_computing_structure_refinement 'SHELXL-2014/7 (Sheldrick, 2014)'
_computing_structure_solution 'SHELXL-2014/7 (Sheldrick, 2014)'
_diffrn_ambient_temperature 293(2)
_diffrn_measured_fraction_theta_full 0.989
_diffrn_measured_fraction_theta_max 0.986
_diffrn_measurement_device_type 'CCD area detector'
_diffrn_measurement_method 'phi and omega scans'
_diffrn_radiation_type MoK\a
_diffrn_radiation_wavelength 0.71073
_diffrn_reflns_av_R_equivalents 0.0280
_diffrn_reflns_av_unetI/netI 0.0630
_diffrn_reflns_Laue_measured_fraction_full 0.989
_diffrn_reflns_Laue_measured_fraction_max 0.986
_diffrn_reflns_limit_h_max 12
_diffrn_reflns_limit_h_min -12
_diffrn_reflns_limit_k_max 17
_diffrn_reflns_limit_k_min -17
_diffrn_reflns_limit_l_max 12
_diffrn_reflns_limit_l_min -24
_diffrn_reflns_number 14589
_diffrn_reflns_point_group_measured_fraction_full 0.989
_diffrn_reflns_point_group_measured_fraction_max 0.986
_diffrn_reflns_theta_full 25.242
_diffrn_reflns_theta_max 27.481
_diffrn_reflns_theta_min 1.651
_diffrn_source 'sealed tube'
_exptl_absorpt_coefficient_mu 1.034
_exptl_absorpt_correction_type multi-scan
_exptl_absorpt_process_details sadabs
_exptl_crystal_colour 'light yellow'
_exptl_crystal_density_diffrn 1.393
_exptl_crystal_density_method 'not measured'
_exptl_crystal_description block
_exptl_crystal_F_000 914
_exptl_crystal_size_max 0.260
_exptl_crystal_size_mid 0.240
_exptl_crystal_size_min 0.220
_exptl_transmission_factor_max 0.7456
_exptl_transmission_factor_min 0.6748
_refine_diff_density_max 1.395
_refine_diff_density_min -0.909
_refine_diff_density_rms 0.117
_refine_ls_extinction_method none
_refine_ls_goodness_of_fit_ref 0.992
_refine_ls_hydrogen_treatment constr
_refine_ls_matrix_type full
_refine_ls_number_parameters 470
_refine_ls_number_reflns 9891
_refine_ls_number_restraints 0
_refine_ls_restrained_S_all 0.992
_refine_ls_R_factor_all 0.0628
_refine_ls_R_factor_gt 0.0445
_refine_ls_shift/su_max 0.003
_refine_ls_shift/su_mean 0.000
_refine_ls_structure_factor_coef Fsqd
_refine_ls_weighting_details 'w=1/[\s^2^(Fo^2^)+(0.0655P)^2^+0.9842P] where P=(Fo^2^+2Fc^2^)/3'
_refine_ls_weighting_scheme calc
_refine_ls_wR_factor_gt 0.1144
_refine_ls_wR_factor_ref 0.1239
_reflns_Friedel_coverage 0.000
_reflns_number_gt 7499
_reflns_number_total 9891
_reflns_threshold_expression 'I > 2\s(I)'
_cod_data_source_file c7ta03849f2.cif
_cod_data_source_block 3
_cod_depositor_comments
;
The following automatic conversions were performed:

data item '_exptl_absorpt_correction_type' value 'MULTI-SCAN' was
changed to 'multi-scan' in accordance with the
/home/saulius/struct/COD-crude-data/automatic-downloads/DataCite-retrospective/RSC/depositions/lib/dictionaries/cif_core.dic
dictionary named 'cif_core.dic' version 2.4.2 last updated on
2011-04-26.

Automatic conversion script
Id: cif_fix_values 6909 2019-04-08 15:41:33Z antanas 
;
_cod_original_cell_volume 2189.2(5)
_cod_database_code 7236591
_shelx_shelxl_version_number 2014/7
_shelx_space_group_comment
;
The symmetry employed for this shelxl refinement is uniquely defined
by the following loop, which should always be used as a source of
symmetry information in preference to the above space-group names.
They are only intended as comments.
;
_shelx_estimated_absorpt_t_min 0.775
_shelx_estimated_absorpt_t_max 0.804

loop_
_space_group_symop_operation_xyz
'x, y, z'
'-x, -y, -z'

loop_
_atom_site_label
_atom_site_type_symbol
_atom_site_fract_x
_atom_site_fract_y
_atom_site_fract_z
_atom_site_U_iso_or_equiv
_atom_site_adp_type
_atom_site_occupancy
_atom_site_site_symmetry_order
_atom_site_calc_flag
_atom_site_refinement_flags_posn
_atom_site_refinement_flags_adp
Cd1 Cd 0.24351(3) 0.57659(3) 0.75283(2) 0.02363(9) Uani 1 1 d . .
Cd2 Cd -0.02275(3) 0.90289(2) 0.10764(2) 0.01760(9) Uani 1 1 d . .
Na1 Na 0.08917(17) 0.81226(12) 0.90252(9) 0.0187(3) Uani 1 1 d . .
C1 C -0.0530(4) 0.7138(3) 0.7921(2) 0.0183(8) Uani 1 1 d . .
C2 C -0.2153(4) 0.7785(3) 0.8064(2) 0.0191(8) Uani 1 1 d . .
C3 C -0.3245(5) 0.7292(3) 0.8267(2) 0.0226(9) Uani 1 1 d . .
H3 H -0.2951 0.6546 0.8303 0.027 Uiso 1 1 calc R U
C4 C -0.4740(4) 0.7900(3) 0.8415(2) 0.0231(9) Uani 1 1 d . .
H4 H -0.5451 0.7569 0.8565 0.028 Uiso 1 1 calc R U
C5 C -0.5189(4) 0.9018(3) 0.8338(2) 0.0183(8) Uani 1 1 d . .
C6 C -0.4115(5) 0.9509(3) 0.8119(2) 0.0229(9) Uani 1 1 d . .
H6 H -0.4412 1.0249 0.8057 0.027 Uiso 1 1 calc R U
C7 C -0.2613(4) 0.8904(3) 0.7994(2) 0.0208(9) Uani 1 1 d . .
H7 H -0.1906 0.9242 0.7864 0.025 Uiso 1 1 calc R U
C8 C -0.6811(4) 0.9702(3) 0.8518(2) 0.0196(8) Uani 1 1 d . .
C9 C 0.3397(5) 0.5481(3) 0.8834(2) 0.0220(9) Uani 1 1 d . .
C10 C 0.4216(4) 0.5238(3) 0.9449(2) 0.0212(9) Uani 1 1 d . .
C11 C 0.4113(5) 0.6057(3) 0.9941(3) 0.0260(10) Uani 1 1 d . .
H11 H 0.3525 0.6768 0.9900 0.031 Uiso 1 1 calc R U
C12 C 0.4877(5) 0.5822(3) 1.0491(3) 0.0280(10) Uani 1 1 d . .
H12 H 0.4788 0.6375 1.0825 0.034 Uiso 1 1 calc R U
C13 C 0.2367(6) 0.4364(4) 0.6163(3) 0.0397(12) Uani 1 1 d . .
H13A H 0.1285 0.4613 0.6277 0.048 Uiso 1 1 calc R U
H13B H 0.2741 0.3690 0.5856 0.048 Uiso 1 1 calc R U
C14 C 0.2894(6) 0.5186(4) 0.5741(3) 0.0357(12) Uani 1 1 d . .
H14A H 0.3977 0.4924 0.5607 0.043 Uiso 1 1 calc R U
H14B H 0.2550 0.5286 0.5288 0.043 Uiso 1 1 calc R U
N2 N 0.4377(5) 0.6363(4) 0.7078(2) 0.0458(12) Uani 1 1 d . .
H2A H 0.4133 0.7038 0.7266 0.055 Uiso 1 1 calc R U
H2B H 0.5166 0.5952 0.7233 0.055 Uiso 1 1 calc R U
C16 C 0.4802(7) 0.6349(6) 0.6265(3) 0.0525(16) Uani 1 1 d . .
H16A H 0.5328 0.5608 0.6056 0.063 Uiso 1 1 calc R U
H16B H 0.5463 0.6761 0.6118 0.063 Uiso 1 1 calc R U
C17 C 0.0817(6) 0.6890(5) 0.6135(3) 0.0462(15) Uani 1 1 d . .
H17A H 0.0443 0.7490 0.6509 0.055 Uiso 1 1 calc R U
H17B H 0.0187 0.6451 0.6260 0.055 Uiso 1 1 calc R U
C18 C 0.0648(6) 0.7350(4) 0.5394(3) 0.0413(13) Uani 1 1 d . .
C19 C 0.0917(9) 0.8315(5) 0.5203(3) 0.0603(19) Uani 1 1 d . .
H19 H 0.1246 0.8657 0.5527 0.072 Uiso 1 1 calc R U
C20 C 0.0706(8) 0.8763(5) 0.4554(4) 0.0592(18) Uani 1 1 d . .
H20 H 0.0912 0.9393 0.4433 0.071 Uiso 1 1 calc R U
C21 C 0.0183(6) 0.8270(4) 0.4079(3) 0.0392(13) Uani 1 1 d . .
C22 C -0.0032(6) 0.7304(4) 0.4220(3) 0.0363(12) Uani 1 1 d . .
H22 H -0.0328 0.6963 0.3881 0.044 Uiso 1 1 calc R U
C23 C 0.0197(6) 0.6838(4) 0.4875(3) 0.0406(13) Uani 1 1 d . .
H23 H 0.0053 0.6182 0.4974 0.049 Uiso 1 1 calc R U
C24 C 0.0041(5) 0.8379(4) 0.2760(3) 0.0280(10) Uani 1 1 d . .
H24 H 0.0310 0.7644 0.2631 0.034 Uiso 1 1 calc R U
C25 C -0.0587(6) 1.0064(4) 0.2731(3) 0.0357(12) Uani 1 1 d . .
H25 H -0.0865 1.0753 0.2557 0.043 Uiso 1 1 calc R U
C26 C 0.0084(4) 0.6972(3) 0.0605(2) 0.0183(8) Uani 1 1 d . .
C27 C 0.0069(4) 0.5950(3) 0.0288(2) 0.0190(8) Uani 1 1 d . .
C28 C -0.0773(5) 0.5987(3) -0.0236(2) 0.0239(9) Uani 1 1 d . .
H28 H -0.1289 0.6650 -0.0393 0.029 Uiso 1 1 calc R U
C29 C 0.0836(5) 0.4963(3) 0.0518(2) 0.0231(9) Uani 1 1 d . .
H29 H 0.1395 0.4936 0.0863 0.028 Uiso 1 1 calc R U
C30 C 0.2325(4) 0.9465(3) 0.0560(2) 0.0177(8) Uani 1 1 d . .
C31 C 0.3726(4) 0.9739(3) 0.0261(2) 0.0185(8) Uani 1 1 d . .
C32 C 0.3601(4) 1.0792(3) 0.0058(2) 0.0197(8) Uani 1 1 d . .
H32 H 0.2666 1.1318 0.0098 0.024 Uiso 1 1 calc R U
C33 C 0.4877(4) 1.1042(3) -0.0201(2) 0.0198(8) Uani 1 1 d . .
H33 H 0.4801 1.1739 -0.0337 0.024 Uiso 1 1 calc R U
N1 N 0.2345(5) 0.6227(3) 0.6175(2) 0.0352(10) Uani 1 1 d . .
N3 N 0.2860(5) 0.4156(3) 0.6859(2) 0.0324(9) Uani 1 1 d . .
H3A H 0.3830 0.3767 0.6756 0.039 Uiso 1 1 calc R U
H3B H 0.2370 0.3772 0.7135 0.039 Uiso 1 1 calc R U
N4 N -0.0093(5) 0.8789(3) 0.3420(2) 0.0345(10) Uani 1 1 d . .
N5 N -0.0483(7) 0.9900(3) 0.3412(3) 0.0526(14) Uani 1 1 d . .
N6 N -0.0260(4) 0.9156(3) 0.2302(2) 0.0240(8) Uani 1 1 d . .
C15 C 0.3439(7) 0.6828(5) 0.5985(3) 0.0532(16) Uani 1 1 d . .
H15A H 0.2941 0.7573 0.6190 0.064 Uiso 1 1 calc R U
H15B H 0.3732 0.6840 0.5451 0.064 Uiso 1 1 calc R U
O1 O 0.0384(3) 0.7620(2) 0.79111(16) 0.0218(6) Uani 1 1 d . .
O2 O -0.0102(3) 0.6115(2) 0.77982(17) 0.0240(7) Uani 1 1 d . .
O3 O 0.3404(4) 0.4712(3) 0.8436(2) 0.0387(9) Uani 1 1 d . .
O4 O 0.2746(3) 0.6453(2) 0.87295(17) 0.0259(7) Uani 1 1 d . .
O5 O -0.7767(3) 0.9246(2) 0.87182(18) 0.0271(7) Uani 1 1 d . .
O6 O -0.7185(3) 1.0708(2) 0.84771(18) 0.0240(7) Uani 1 1 d . .
O7 O -0.0099(3) 0.7784(2) 0.02059(16) 0.0196(6) Uani 1 1 d . .
O8 O 0.0246(3) 0.7045(2) 0.12500(16) 0.0241(7) Uani 1 1 d . .
O9 O 0.1059(3) 1.0174(2) 0.05863(18) 0.0242(7) Uani 1 1 d . .
O10 O 0.2450(3) 0.8542(2) 0.07830(18) 0.0254(7) Uani 1 1 d . .

loop_
_atom_site_aniso_label
_atom_site_aniso_U_11
_atom_site_aniso_U_22
_atom_site_aniso_U_33
_atom_site_aniso_U_23
_atom_site_aniso_U_13
_atom_site_aniso_U_12
Cd1 0.01803(16) 0.02735(18) 0.02045(17) -0.00111(13) -0.00641(13) -0.00011(13)
Cd2 0.01461(14) 0.01445(15) 0.02214(17) -0.00138(12) -0.00146(12) -0.00486(11)
Na1 0.0186(8) 0.0181(8) 0.0190(8) 0.0025(7) -0.0034(7) -0.0066(6)
C1 0.0183(19) 0.021(2) 0.0138(19) 0.0005(16) -0.0046(16) -0.0045(16)
C2 0.0167(19) 0.023(2) 0.018(2) -0.0001(17) -0.0049(16) -0.0067(16)
C3 0.021(2) 0.019(2) 0.026(2) 0.0016(18) -0.0056(18) -0.0052(17)
C4 0.0182(19) 0.025(2) 0.028(2) -0.0010(19) -0.0048(18) -0.0095(17)
C5 0.0131(18) 0.0181(19) 0.020(2) -0.0015(17) -0.0013(16) -0.0027(15)
C6 0.023(2) 0.017(2) 0.028(2) 0.0018(18) -0.0068(18) -0.0053(17)
C7 0.0185(19) 0.022(2) 0.024(2) 0.0029(18) -0.0050(17) -0.0096(16)
C8 0.0164(19) 0.022(2) 0.021(2) 0.0019(17) -0.0069(17) -0.0054(16)
C9 0.022(2) 0.022(2) 0.020(2) 0.0028(18) -0.0084(17) -0.0031(17)
C10 0.0195(19) 0.018(2) 0.023(2) 0.0006(17) -0.0062(17) -0.0023(16)
C11 0.024(2) 0.018(2) 0.034(3) -0.0002(19) -0.016(2) 0.0010(17)
C12 0.041(3) 0.017(2) 0.027(2) -0.0011(18) -0.015(2) -0.0055(19)
C13 0.042(3) 0.042(3) 0.037(3) -0.008(2) -0.012(2) -0.015(2)
C14 0.035(3) 0.041(3) 0.028(3) -0.002(2) -0.010(2) -0.006(2)
N2 0.049(3) 0.062(3) 0.034(3) -0.003(2) -0.010(2) -0.028(2)
C16 0.056(4) 0.072(4) 0.042(3) 0.005(3) -0.005(3) -0.043(3)
C17 0.049(3) 0.048(3) 0.022(3) 0.001(2) -0.011(2) 0.009(3)
C18 0.053(3) 0.039(3) 0.024(3) 0.001(2) -0.013(2) -0.003(2)
C19 0.114(6) 0.030(3) 0.045(4) 0.001(3) -0.049(4) -0.016(3)
C20 0.103(5) 0.032(3) 0.058(4) 0.008(3) -0.048(4) -0.024(3)
C21 0.062(3) 0.026(2) 0.024(3) 0.001(2) -0.020(3) -0.003(2)
C22 0.045(3) 0.041(3) 0.035(3) 0.013(2) -0.022(2) -0.021(2)
C23 0.046(3) 0.040(3) 0.042(3) 0.018(3) -0.021(3) -0.016(2)
C24 0.033(2) 0.024(2) 0.029(2) 0.000(2) -0.014(2) -0.0093(19)
C25 0.053(3) 0.024(2) 0.036(3) 0.004(2) -0.023(3) -0.014(2)
C26 0.0139(18) 0.019(2) 0.022(2) 0.0017(17) -0.0071(16) -0.0049(15)
C27 0.023(2) 0.019(2) 0.015(2) -0.0017(16) -0.0026(16) -0.0076(16)
C28 0.028(2) 0.017(2) 0.026(2) 0.0064(18) -0.0092(19) -0.0037(17)
C29 0.027(2) 0.018(2) 0.026(2) 0.0020(18) -0.0114(19) -0.0063(17)
C30 0.0153(18) 0.0162(19) 0.023(2) -0.0003(17) -0.0039(16) -0.0069(15)
C31 0.0180(19) 0.0186(19) 0.019(2) 0.0005(16) -0.0023(16) -0.0077(16)
C32 0.0157(18) 0.019(2) 0.022(2) 0.0004(17) -0.0038(16) -0.0039(16)
C33 0.0205(19) 0.0158(19) 0.023(2) 0.0016(17) -0.0049(17) -0.0066(16)
N1 0.042(2) 0.036(2) 0.024(2) 0.0024(18) -0.0097(19) -0.0069(19)
N3 0.038(2) 0.030(2) 0.028(2) 0.0004(18) -0.0085(18) -0.0098(18)
N4 0.056(3) 0.0198(19) 0.031(2) 0.0036(17) -0.023(2) -0.0091(18)
N5 0.111(4) 0.020(2) 0.034(3) 0.0053(19) -0.035(3) -0.020(2)
N6 0.0282(19) 0.0191(18) 0.026(2) 0.0016(15) -0.0097(16) -0.0073(15)
C15 0.074(4) 0.044(3) 0.040(3) 0.012(3) -0.008(3) -0.024(3)
O1 0.0210(14) 0.0221(15) 0.0208(15) 0.0021(12) -0.0067(12) -0.0047(12)
O2 0.0191(14) 0.0163(14) 0.0327(18) -0.0004(13) -0.0067(13) -0.0010(12)
O3 0.058(2) 0.0238(17) 0.042(2) 0.0002(15) -0.0321(19) -0.0106(16)
O4 0.0252(15) 0.0228(16) 0.0239(16) 0.0032(13) -0.0101(13) 0.0016(12)
O5 0.0150(14) 0.0265(16) 0.0379(19) 0.0097(14) -0.0027(13) -0.0078(12)
O6 0.0160(14) 0.0212(15) 0.0348(18) -0.0020(13) -0.0081(13) -0.0049(12)
O7 0.0251(15) 0.0168(14) 0.0184(15) -0.0005(12) -0.0057(12) -0.0089(12)
O8 0.0400(17) 0.0160(14) 0.0194(15) 0.0031(12) -0.0096(14) -0.0124(13)
O9 0.0126(13) 0.0185(14) 0.0393(19) 0.0038(13) -0.0035(13) -0.0045(11)
O10 0.0161(14) 0.0216(15) 0.0365(19) 0.0043(14) -0.0007(13) -0.0078(12)

loop_
_atom_type_symbol
_atom_type_description
_atom_type_scat_dispersion_real
_atom_type_scat_dispersion_imag
_atom_type_scat_source
C C 0.0033 0.0016 'International Tables Vol C Tables 4.2.6.8 and 6.1.1.4'
H H 0.0000 0.0000 'International Tables Vol C Tables 4.2.6.8 and 6.1.1.4'
N N 0.0061 0.0033 'International Tables Vol C Tables 4.2.6.8 and 6.1.1.4'
O O 0.0106 0.0060 'International Tables Vol C Tables 4.2.6.8 and 6.1.1.4'
Cd Cd -0.8075 1.2024 'International Tables Vol C Tables 4.2.6.8 and 6.1.1.4'
Na Na 0.0362 0.0249 'International Tables Vol C Tables 4.2.6.8 and 6.1.1.4'

loop_
_geom_angle_atom_site_label_1
_geom_angle_atom_site_label_2
_geom_angle_atom_site_label_3
_geom_angle
_geom_angle_site_symmetry_1
_geom_angle_site_symmetry_3
N2 Cd1 O2 148.06(15) . .
N2 Cd1 N3 108.60(16) . .
O2 Cd1 N3 90.46(13) . .
N2 Cd1 O3 97.98(15) . .
O2 Cd1 O3 108.44(12) . .
N3 Cd1 O3 87.74(13) . .
N2 Cd1 O4 79.89(13) . .
O2 Cd1 O4 101.53(10) . .
N3 Cd1 O4 141.01(12) . .
O3 Cd1 O4 53.28(10) . .
N2 Cd1 O1 97.81(15) . .
O2 Cd1 O1 53.68(10) . .
N3 Cd1 O1 139.04(12) . .
O3 Cd1 O1 119.54(11) . .
O4 Cd1 O1 73.03(9) . .
N2 Cd1 N1 73.75(15) . .
O2 Cd1 N1 88.61(12) . .
N3 Cd1 N1 72.64(14) . .
O3 Cd1 N1 154.29(13) . .
O4 Cd1 N1 143.57(12) . .
O1 Cd1 N1 85.99(11) . .
O7 Cd2 N6 139.22(11) . .
O7 Cd2 O9 111.93(11) . .
N6 Cd2 O9 101.95(12) . .
O7 Cd2 O6 88.52(10) . 2_476
N6 Cd2 O6 84.22(12) . 2_476
O9 Cd2 O6 133.16(10) . 2_476
O7 Cd2 O5 119.52(11) . 2_476
N6 Cd2 O5 87.93(12) . 2_476
O9 Cd2 O5 79.14(10) . 2_476
O6 Cd2 O5 54.49(10) 2_476 2_476
O7 Cd2 O10 92.04(11) . .
N6 Cd2 O10 89.01(12) . .
O9 Cd2 O10 55.26(10) . .
O6 Cd2 O10 170.22(10) 2_476 .
O5 Cd2 O10 132.47(10) 2_476 .
O7 Cd2 O8 54.57(10) . .
N6 Cd2 O8 84.91(11) . .
O9 Cd2 O8 139.82(10) . .
O6 Cd2 O8 86.64(10) 2_476 .
O5 Cd2 O8 141.01(10) 2_476 .
O10 Cd2 O8 85.74(10) . .
O7 Cd2 C8 104.67(11) . 2_476
N6 Cd2 C8 86.19(13) . 2_476
O9 Cd2 C8 106.20(11) . 2_476
O6 Cd2 C8 27.16(11) 2_476 2_476
O5 Cd2 C8 27.34(11) 2_476 2_476
O10 Cd2 C8 159.32(11) . 2_476
O8 Cd2 C8 113.78(11) . 2_476
O7 Cd2 Na1 129.83(7) . 2_576
N6 Cd2 Na1 90.70(9) . 2_576
O9 Cd2 Na1 41.09(7) . 2_576
O6 Cd2 Na1 93.16(7) 2_476 2_576
O5 Cd2 Na1 38.69(7) 2_476 2_576
O10 Cd2 Na1 93.97(7) . 2_576
O8 Cd2 Na1 175.60(7) . 2_576
C8 Cd2 Na1 66.03(9) 2_476 2_576
O7 Cd2 Na1 33.60(7) . 1_554
N6 Cd2 Na1 162.93(9) . 1_554
O9 Cd2 Na1 78.81(9) . 1_554
O6 Cd2 Na1 107.90(8) 2_476 1_554
O5 Cd2 Na1 108.82(8) 2_476 1_554
O10 Cd2 Na1 77.36(8) . 1_554
O8 Cd2 Na1 83.90(7) . 1_554
C8 Cd2 Na1 110.13(9) 2_476 1_554
Na1 Cd2 Na1 100.34(3) 2_576 1_554
O5 Na1 O7 125.52(13) 1_655 1_556
O5 Na1 O4 101.05(12) 1_655 .
O7 Na1 O4 96.09(12) 1_556 .
O5 Na1 O9 80.61(11) 1_655 2_576
O7 Na1 O9 80.28(11) 1_556 2_576
O4 Na1 O9 176.29(13) . 2_576
O5 Na1 O1 106.96(12) 1_655 .
O7 Na1 O1 126.79(12) 1_556 .
O4 Na1 O1 80.60(11) . .
O9 Na1 O1 102.14(12) 2_576 .
O5 Na1 Cd2 41.49(8) 1_655 2_576
O7 Na1 Cd2 109.66(9) 1_556 2_576
O4 Na1 Cd2 142.29(10) . 2_576
O9 Na1 Cd2 39.78(7) 2_576 2_576
O1 Na1 Cd2 103.48(8) . 2_576
O5 Na1 Cd2 93.39(10) 1_655 1_556
O7 Na1 Cd2 33.24(7) 1_556 1_556
O4 Na1 Cd2 113.76(9) . 1_556
O9 Na1 Cd2 62.71(9) 2_576 1_556
O1 Na1 Cd2 152.69(9) . 1_556
Cd2 Na1 Cd2 79.66(3) 2_576 1_556
O1 C1 O2 121.6(4) . .
O1 C1 C2 119.1(4) . .
O2 C1 C2 119.2(4) . .
C3 C2 C7 118.8(4) . .
C3 C2 C1 121.3(4) . .
C7 C2 C1 119.9(4) . .
C4 C3 C2 120.9(4) . .
C4 C3 H3 119.6 . .
C2 C3 H3 119.6 . .
C3 C4 C5 119.8(4) . .
C3 C4 H4 120.1 . .
C5 C4 H4 120.1 . .
C6 C5 C4 119.7(4) . .
C6 C5 C8 119.5(4) . .
C4 C5 C8 120.7(4) . .
C7 C6 C5 120.4(4) . .
C7 C6 H6 119.8 . .
C5 C6 H6 119.8 . .
C6 C7 C2 120.3(4) . .
C6 C7 H7 119.8 . .
C2 C7 H7 119.8 . .
O6 C8 O5 121.7(4) . .
O6 C8 C5 119.6(4) . .
O5 C8 C5 118.7(4) . .
O6 C8 Cd2 60.2(2) . 2_476
O5 C8 Cd2 61.5(2) . 2_476
C5 C8 Cd2 177.0(3) . 2_476
O4 C9 O3 121.7(4) . .
O4 C9 C10 118.7(4) . .
O3 C9 C10 119.6(4) . .
C11 C10 C12 119.2(4) . 2_667
C11 C10 C9 121.0(4) . .
C12 C10 C9 119.7(4) 2_667 .
C10 C11 C12 120.2(4) . .
C10 C11 H11 119.9 . .
C12 C11 H11 119.9 . .
C11 C12 C10 120.6(4) . 2_667
C11 C12 H12 119.7 . .
C10 C12 H12 119.7 2_667 .
N3 C13 C14 112.6(4) . .
N3 C13 H13A 109.1 . .
C14 C13 H13A 109.1 . .
N3 C13 H13B 109.1 . .
C14 C13 H13B 109.1 . .
H13A C13 H13B 107.8 . .
N1 C14 C13 111.6(4) . .
N1 C14 H14A 109.3 . .
C13 C14 H14A 109.3 . .
N1 C14 H14B 109.3 . .
C13 C14 H14B 109.3 . .
H14A C14 H14B 108.0 . .
C16 N2 Cd1 114.3(3) . .
C16 N2 H2A 108.7 . .
Cd1 N2 H2A 108.7 . .
C16 N2 H2B 108.7 . .
Cd1 N2 H2B 108.7 . .
H2A N2 H2B 107.6 . .
N2 C16 C15 109.3(5) . .
N2 C16 H16A 109.8 . .
C15 C16 H16A 109.8 . .
N2 C16 H16B 109.8 . .
C15 C16 H16B 109.8 . .
H16A C16 H16B 108.3 . .
N1 C17 C18 116.2(5) . .
N1 C17 H17A 108.2 . .
C18 C17 H17A 108.2 . .
N1 C17 H17B 108.2 . .
C18 C17 H17B 108.2 . .
H17A C17 H17B 107.4 . .
C23 C18 C19 117.3(5) . .
C23 C18 C17 121.7(5) . .
C19 C18 C17 121.0(5) . .
C20 C19 C18 121.6(6) . .
C20 C19 H19 119.2 . .
C18 C19 H19 119.2 . .
C21 C20 C19 119.4(6) . .
C21 C20 H20 120.3 . .
C19 C20 H20 120.3 . .
C20 C21 C22 121.4(5) . .
C20 C21 N4 117.9(5) . .
C22 C21 N4 120.6(5) . .
C21 C22 C23 119.3(5) . .
C21 C22 H22 120.3 . .
C23 C22 H22 120.3 . .
C22 C23 C18 120.7(5) . .
C22 C23 H23 119.6 . .
C18 C23 H23 119.6 . .
N4 C24 N6 110.5(4) . .
N4 C24 H24 124.8 . .
N6 C24 H24 124.8 . .
N5 C25 N6 114.4(4) . .
N5 C25 H25 122.8 . .
N6 C25 H25 122.8 . .
O8 C26 O7 121.1(4) . .
O8 C26 C27 121.0(4) . .
O7 C26 C27 117.9(4) . .
C29 C27 C28 119.7(4) . .
C29 C27 C26 120.6(4) . .
C28 C27 C26 119.6(4) . .
C29 C28 C27 120.1(4) 2_565 .
C29 C28 H28 120.0 2_565 .
C27 C28 H28 120.0 . .
C27 C29 C28 120.2(4) . 2_565
C27 C29 H29 119.9 . .
C28 C29 H29 119.9 2_565 .
O10 C30 O9 121.5(4) . .
O10 C30 C31 119.0(3) . .
O9 C30 C31 119.5(3) . .
C33 C31 C32 120.1(4) 2_675 .
C33 C31 C30 120.2(4) 2_675 .
C32 C31 C30 119.6(3) . .
C33 C32 C31 119.4(4) . .
C33 C32 H32 120.3 . .
C31 C32 H32 120.3 . .
C31 C33 C32 120.5(4) 2_675 .
C31 C33 H33 119.7 2_675 .
C32 C33 H33 119.7 . .
C14 N1 C17 112.5(4) . .
C14 N1 C15 111.7(4) . .
C17 N1 C15 113.1(4) . .
C14 N1 Cd1 105.9(3) . .
C17 N1 Cd1 110.9(3) . .
C15 N1 Cd1 102.0(3) . .
C13 N3 Cd1 111.6(3) . .
C13 N3 H3A 109.3 . .
Cd1 N3 H3A 109.3 . .
C13 N3 H3B 109.3 . .
Cd1 N3 H3B 109.3 . .
H3A N3 H3B 108.0 . .
C24 N4 N5 109.4(4) . .
C24 N4 C21 130.7(4) . .
N5 N4 C21 119.8(4) . .
C25 N5 N4 102.4(4) . .
C24 N6 C25 103.3(4) . .
C24 N6 Cd2 129.4(3) . .
C25 N6 Cd2 127.3(3) . .
N1 C15 C16 113.9(5) . .
N1 C15 H15A 108.8 . .
C16 C15 H15A 108.8 . .
N1 C15 H15B 108.8 . .
C16 C15 H15B 108.8 . .
H15A C15 H15B 107.7 . .
C1 O1 Na1 121.6(3) . .
C1 O1 Cd1 86.5(2) . .
Na1 O1 Cd1 101.58(10) . .
C1 O2 Cd1 98.1(2) . .
C9 O3 Cd1 96.7(3) . .
C9 O4 Na1 154.3(3) . .
C9 O4 Cd1 87.3(3) . .
Na1 O4 Cd1 104.78(11) . .
C8 O5 Na1 169.0(3) . 1_455
C8 O5 Cd2 91.2(2) . 2_476
Na1 O5 Cd2 99.81(11) 1_455 2_476
C8 O6 Cd2 92.6(2) . 2_476
C26 O7 Cd2 97.5(2) . .
C26 O7 Na1 137.1(3) . 1_554
Cd2 O7 Na1 113.16(12) . 1_554
C26 O8 Cd2 86.5(2) . .
C30 O9 Cd2 93.4(2) . .
C30 O9 Na1 154.8(3) . 2_576
Cd2 O9 Na1 99.12(11) . 2_576
C30 O10 Cd2 89.8(2) . .

loop_
_geom_bond_atom_site_label_1
_geom_bond_atom_site_label_2
_geom_bond_distance
_geom_bond_site_symmetry_2
Cd1 N2 2.280(4) .
Cd1 O2 2.304(3) .
Cd1 N3 2.329(4) .
Cd1 O3 2.338(3) .
Cd1 O4 2.541(3) .
Cd1 O1 2.560(3) .
Cd1 N1 2.598(4) .
Cd2 O7 2.268(3) .
Cd2 N6 2.282(4) .
Cd2 O9 2.324(3) .
Cd2 O6 2.384(3) 2_476
Cd2 O5 2.411(3) 2_476
Cd2 O10 2.410(3) .
Cd2 O8 2.519(3) .
Cd2 C8 2.743(4) 2_476
Cd2 Na1 3.5858(16) 2_576
Cd2 Na1 3.8047(17) 1_554
Na1 O5 2.275(3) 1_655
Na1 O7 2.290(3) 1_556
Na1 O4 2.301(3) .
Na1 O9 2.387(3) 2_576
Na1 O1 2.391(3) .
Na1 Cd2 3.5858(16) 2_576
Na1 Cd2 3.8047(17) 1_556
C1 O1 1.258(5) .
C1 O2 1.271(5) .
C1 C2 1.490(5) .
C2 C3 1.408(6) .
C2 C7 1.398(6) .
C3 C4 1.375(6) .
C3 H3 0.9300 .
C4 C5 1.400(6) .
C4 H4 0.9300 .
C5 C6 1.394(6) .
C5 C8 1.499(5) .
C6 C7 1.382(6) .
C6 H6 0.9300 .
C7 H7 0.9300 .
C8 O6 1.254(5) .
C8 O5 1.260(5) .
C8 Cd2 2.743(4) 2_476
C9 O4 1.256(5) .
C9 O3 1.258(5) .
C9 C10 1.517(6) .
C10 C11 1.383(6) .
C10 C12 1.396(6) 2_667
C11 C12 1.377(6) .
C11 H11 0.9300 .
C12 C10 1.396(6) 2_667
C12 H12 0.9300 .
C13 N3 1.476(6) .
C13 C14 1.489(7) .
C13 H13A 0.9700 .
C13 H13B 0.9700 .
C14 N1 1.463(6) .
C14 H14A 0.9700 .
C14 H14B 0.9700 .
N2 C16 1.470(7) .
N2 H2A 0.8900 .
N2 H2B 0.8900 .
C16 C15 1.484(8) .
C16 H16A 0.9700 .
C16 H16B 0.9700 .
C17 N1 1.475(6) .
C17 C18 1.519(7) .
C17 H17A 0.9700 .
C17 H17B 0.9700 .
C18 C23 1.413(8) .
C18 C19 1.404(8) .
C19 C20 1.365(8) .
C19 H19 0.9300 .
C20 C21 1.383(8) .
C20 H20 0.9300 .
C21 C22 1.368(7) .
C21 N4 1.432(6) .
C22 C23 1.388(7) .
C22 H22 0.9300 .
C23 H23 0.9300 .
C24 N4 1.307(6) .
C24 N6 1.321(6) .
C24 H24 0.9300 .
C25 N5 1.304(6) .
C25 N6 1.345(6) .
C25 H25 0.9300 .
C26 O8 1.255(5) .
C26 O7 1.278(5) .
C26 C27 1.480(6) .
C27 C29 1.380(6) .
C27 C28 1.408(6) .
C28 C29 1.386(6) 2_565
C28 H28 0.9300 .
C29 C28 1.386(6) 2_565
C29 H29 0.9300 .
C30 O10 1.252(5) .
C30 O9 1.266(5) .
C30 C31 1.517(5) .
C31 C33 1.387(5) 2_675
C31 C32 1.402(6) .
C32 C33 1.378(5) .
C32 H32 0.9300 .
C33 C31 1.387(5) 2_675
C33 H33 0.9300 .
N1 C15 1.513(7) .
N3 H3A 0.8900 .
N3 H3B 0.8900 .
N4 N5 1.378(5) .
C15 H15A 0.9700 .
C15 H15B 0.9700 .
O5 Na1 2.275(3) 1_455
O5 Cd2 2.411(3) 2_476
O6 Cd2 2.384(3) 2_476
O7 Na1 2.290(3) 1_554
O9 Na1 2.387(3) 2_576

loop_
_geom_torsion_atom_site_label_1
_geom_torsion_atom_site_label_2
_geom_torsion_atom_site_label_3
_geom_torsion_atom_site_label_4
_geom_torsion
_geom_torsion_site_symmetry_1
_geom_torsion_site_symmetry_4
O1 C1 C2 C3 -163.6(4) . .
O2 C1 C2 C3 17.9(6) . .
O1 C1 C2 C7 16.4(6) . .
O2 C1 C2 C7 -162.1(4) . .
C7 C2 C3 C4 -1.6(7) . .
C1 C2 C3 C4 178.4(4) . .
C2 C3 C4 C5 2.2(7) . .
C3 C4 C5 C6 -0.7(7) . .
C3 C4 C5 C8 -178.1(4) . .
C4 C5 C6 C7 -1.5(7) . .
C8 C5 C6 C7 176.0(4) . .
C5 C6 C7 C2 2.0(7) . .
C3 C2 C7 C6 -0.5(7) . .
C1 C2 C7 C6 179.5(4) . .
C6 C5 C8 O6 -0.7(6) . .
C4 C5 C8 O6 176.8(4) . .
C6 C5 C8 O5 -179.7(4) . .
C4 C5 C8 O5 -2.2(6) . .
O4 C9 C10 C11 7.3(6) . .
O3 C9 C10 C11 -173.7(4) . .
O4 C9 C10 C12 -170.9(4) . 2_667
O3 C9 C10 C12 8.1(6) . 2_667
C12 C10 C11 C12 -1.1(8) 2_667 .
C9 C10 C11 C12 -179.3(4) . .
C10 C11 C12 C10 1.1(8) . 2_667
N3 C13 C14 N1 -59.6(6) . .
Cd1 N2 C16 C15 46.4(6) . .
N1 C17 C18 C23 97.5(7) . .
N1 C17 C18 C19 -83.4(7) . .
C23 C18 C19 C20 2.1(10) . .
C17 C18 C19 C20 -177.1(6) . .
C18 C19 C20 C21 1.5(11) . .
C19 C20 C21 C22 -4.5(10) . .
C19 C20 C21 N4 177.1(6) . .
C20 C21 C22 C23 3.8(9) . .
N4 C21 C22 C23 -177.9(5) . .
C21 C22 C23 C18 0.0(8) . .
C19 C18 C23 C22 -2.8(9) . .
C17 C18 C23 C22 176.3(5) . .
O8 C26 C27 C29 -28.2(6) . .
O7 C26 C27 C29 152.9(4) . .
O8 C26 C27 C28 149.7(4) . .
O7 C26 C27 C28 -29.1(6) . .
C29 C27 C28 C29 0.2(7) . 2_565
C26 C27 C28 C29 -177.8(4) . 2_565
C28 C27 C29 C28 -0.2(7) . 2_565
C26 C27 C29 C28 177.8(4) . 2_565
O10 C30 C31 C33 3.3(6) . 2_675
O9 C30 C31 C33 -177.4(4) . 2_675
O10 C30 C31 C32 -175.5(4) . .
O9 C30 C31 C32 3.7(6) . .
C33 C31 C32 C33 0.0(7) 2_675 .
C30 C31 C32 C33 178.9(4) . .
C31 C32 C33 C31 0.0(7) . 2_675
C13 C14 N1 C17 -83.2(5) . .
C13 C14 N1 C15 148.3(4) . .
C13 C14 N1 Cd1 38.0(4) . .
C18 C17 N1 C14 -69.9(6) . .
C18 C17 N1 C15 57.8(7) . .
C18 C17 N1 Cd1 171.7(4) . .
C14 C13 N3 Cd1 47.3(5) . .
N6 C24 N4 N5 -0.9(6) . .
N6 C24 N4 C21 -176.7(5) . .
C20 C21 N4 C24 146.9(6) . .
C22 C21 N4 C24 -31.5(9) . .
C20 C21 N4 N5 -28.5(8) . .
C22 C21 N4 N5 153.0(5) . .
N6 C25 N5 N4 -1.7(7) . .
C24 N4 N5 C25 1.5(6) . .
C21 N4 N5 C25 177.9(5) . .
N4 C24 N6 C25 -0.1(5) . .
N4 C24 N6 Cd2 179.4(3) . .
N5 C25 N6 C24 1.2(6) . .
N5 C25 N6 Cd2 -178.4(4) . .
C14 N1 C15 C16 -72.1(6) . .
C17 N1 C15 C16 159.8(5) . .
Cd1 N1 C15 C16 40.7(5) . .
N2 C16 C15 N1 -60.6(7) . .
O2 C1 O1 Na1 -98.1(4) . .
C2 C1 O1 Na1 83.4(4) . .
O2 C1 O1 Cd1 3.3(4) . .
C2 C1 O1 Cd1 -175.1(3) . .
O1 C1 O2 Cd1 -3.7(4) . .
C2 C1 O2 Cd1 174.7(3) . .
O4 C9 O3 Cd1 10.9(5) . .
C10 C9 O3 Cd1 -168.0(3) . .
O3 C9 O4 Na1 109.4(7) . .
C10 C9 O4 Na1 -71.7(8) . .
O3 C9 O4 Cd1 -10.0(4) . .
C10 C9 O4 Cd1 168.9(4) . .
O6 C8 O5 Na1 174.5(13) . 1_455
C5 C8 O5 Na1 -6.5(19) . 1_455
Cd2 C8 O5 Na1 176.9(17) 2_476 1_455
O6 C8 O5 Cd2 -2.4(4) . 2_476
C5 C8 O5 Cd2 176.6(3) . 2_476
O5 C8 O6 Cd2 2.5(4) . 2_476
C5 C8 O6 Cd2 -176.5(3) . 2_476
O8 C26 O7 Cd2 -5.3(4) . .
C27 C26 O7 Cd2 173.5(3) . .
O8 C26 O7 Na1 131.2(4) . 1_554
C27 C26 O7 Na1 -50.0(5) . 1_554
O7 C26 O8 Cd2 4.8(4) . .
C27 C26 O8 Cd2 -174.0(3) . .
O10 C30 O9 Cd2 -1.3(4) . .
C31 C30 O9 Cd2 179.5(3) . .
O10 C30 O9 Na1 118.7(6) . 2_576
C31 C30 O9 Na1 -60.5(8) . 2_576
O9 C30 O10 Cd2 1.2(4) . .
C31 C30 O10 Cd2 -179.5(3) . .
